data_7050416
loop_
_publ_author_name
'Pal, Pankaj K.'
'Drew, Michael G. B.'
'Datta, Dipankar'

_publ_section_title
;
 Tuning of intramolecular electron transfer between Ru(ii) and the
 disulfide bond
;
_journal_issue 2
_journal_name_full 'New Journal of Chemistry'
_journal_page_first 197
_journal_paper_doi 10.1039/b206476f
_journal_volume 27
_journal_year 2003
_chemical_formula_moiety '[Ru(bisox)2(2-thiolatopyridine)]ClO4'
_chemical_formula_sum 'C25 H36 Cl N5 O8 Ru S'
_chemical_formula_weight 703.17
_chemical_name_systematic
; 
? 
;
_space_group_IT_number 14
_symmetry_cell_setting monoclinic
_symmetry_space_group_name_Hall '-P 2ybc'
_symmetry_space_group_name_H-M 'P 1 21/c 1'
_atom_sites_solution_hydrogens geom
_atom_sites_solution_primary direct
_atom_sites_solution_secondary difmap
_audit_creation_method SHELXL-97
_cell_angle_alpha 90.00
_cell_angle_beta 94.836(10)
_cell_angle_gamma 90.00
_cell_formula_units_Z 4
_cell_length_a 9.983(14)
_cell_length_b 11.145(14)
_cell_length_c 27.83(4)
_cell_measurement_temperature 293(2)
_cell_volume 3085(7)
_computing_cell_refinement XDS
_computing_data_collection 'XDS (Kabsch, 1991)'
_computing_data_reduction XDS
_computing_molecular_graphics PLATON(Spek,1994)
_computing_structure_refinement 'SHELXL-93 (Sheldrick, 1993)'
_computing_structure_solution 'SHELXS-86 (Sheldrick, 1990)'
_diffrn_ambient_temperature 293(2)
_diffrn_measurement_device 'Marresearch Image Plate'
_diffrn_measurement_method '95 frames at 2^o intervals, counting time 2 min.'
_diffrn_radiation_monochromator graphite
_diffrn_radiation_source 'fine-focus sealed tube'
_diffrn_radiation_type MoK\a
_diffrn_radiation_wavelength 0.71073
_diffrn_reflns_av_R_equivalents 0.0310
_diffrn_reflns_av_sigmaI/netI 0.0433
_diffrn_reflns_limit_h_max 11
_diffrn_reflns_limit_h_min 0
_diffrn_reflns_limit_k_max 11
_diffrn_reflns_limit_k_min -11
_diffrn_reflns_limit_l_max 33
_diffrn_reflns_limit_l_min -33
_diffrn_reflns_number 6325
_diffrn_reflns_theta_max 25.92
_diffrn_reflns_theta_min 1.97
_exptl_absorpt_coefficient_mu 0.715
_exptl_absorpt_correction_type none
_exptl_crystal_density_diffrn 1.514
_exptl_crystal_density_method 'not measured'
_exptl_crystal_F_000 1448
_refine_diff_density_max 1.485
_refine_diff_density_min -0.848
_refine_diff_density_rms 0.148
_refine_ls_extinction_method none
_refine_ls_goodness_of_fit_ref 1.033
_refine_ls_hydrogen_treatment mixed
_refine_ls_matrix_type full
_refine_ls_number_parameters 378
_refine_ls_number_reflns 3730
_refine_ls_number_restraints 0
_refine_ls_restrained_S_all 1.033
_refine_ls_R_factor_all 0.1115
_refine_ls_R_factor_gt 0.0769
_refine_ls_shift/su_max 0.130
_refine_ls_shift/su_mean 0.009
_refine_ls_structure_factor_coef Fsqd
_refine_ls_weighting_scheme
;
calc w=1/[\s^2^(Fo^2^)+(0.1844P)^2^+0.0000P]
where P=(Fo^2^+2Fc^2^)/3
;
_refine_ls_wR_factor_gt 0.2148
_refine_ls_wR_factor_ref 0.2379
_reflns_number_gt 2599
_reflns_number_total 3730
_reflns_threshold_expression >2sigma(I)
_cod_data_source_file b206476f.txt
_cod_data_source_block (3)
_cod_original_sg_symbol_H-M P21/c
_cod_database_code 7050416

loop_
_symmetry_equiv_pos_as_xyz
'x, y, z'
'-x, y+1/2, -z+1/2'
'-x, -y, -z'
'x, -y-1/2, z-1/2'

loop_
_atom_site_label
_atom_site_type_symbol
_atom_site_fract_x
_atom_site_fract_y
_atom_site_fract_z
_atom_site_U_iso_or_equiv
_atom_site_adp_type
_atom_site_occupancy
_atom_site_calc_flag
_atom_site_refinement_flags
_atom_site_disorder_assembly
_atom_site_disorder_group
Ru1 Ru 0.40018(6) 0.16027(7) 0.100829(19) 0.0408(4) Uani 1 d . . .
S1 S 0.4409(2) 0.1673(2) 0.01610(7) 0.0527(7) Uani 1 d . . .
N21 N 0.2423(6) 0.2385(6) 0.0592(2) 0.0427(18) Uani 1 d . . .
C22 C 0.1255(8) 0.2920(10) 0.0668(3) 0.057(3) Uani 1 d . . .
H22 H 0.0995 0.2972 0.0980 0.069 Uiso 1 calc R . .
C23 C 0.0429(10) 0.3398(9) 0.0291(4) 0.071(3) Uani 1 d . . .
H23 H -0.0381 0.3760 0.0350 0.085 Uiso 1 calc R . .
C24 C 0.0812(11) 0.3333(9) -0.0170(4) 0.070(3) Uani 1 d . . .
H24 H 0.0262 0.3654 -0.0424 0.084 Uiso 1 calc R . .
C25 C 0.2027(9) 0.2787(10) -0.0257(3) 0.063(3) Uani 1 d . . .
H25 H 0.2292 0.2723 -0.0569 0.076 Uiso 1 calc R . .
C26 C 0.2833(7) 0.2339(9) 0.0138(3) 0.046(2) Uani 1 d . . .
N31 N 0.3339(6) -0.0181(7) 0.0900(2) 0.0442(19) Uani 1 d . . .
C35 C 0.4194(8) -0.0985(11) 0.1050(3) 0.048(2) Uani 1 d . . .
O34 O 0.3933(6) -0.2191(8) 0.1013(2) 0.078(2) Uani 1 d . . .
C32 C 0.2137(8) -0.0872(10) 0.0672(3) 0.052(3) Uani 1 d . . .
C33 C 0.2544(11) -0.2164(12) 0.0788(5) 0.099(4) Uani 1 d . . .
H34A H 0.1940 -0.2508 0.1006 0.119 Uiso 1 calc R . .
H34B H 0.2481 -0.2637 0.0494 0.119 Uiso 1 calc R . .
C321 C 0.2027(10) -0.0648(11) 0.0128(3) 0.077(3) Uani 1 d . . .
H32A H 0.1782 0.0173 0.0065 0.093 Uiso 1 calc R . .
H32B H 0.1354 -0.1166 -0.0026 0.093 Uiso 1 calc R . .
H32C H 0.2878 -0.0809 0.0004 0.093 Uiso 1 calc R . .
C322 C 0.0866(9) -0.0522(11) 0.0886(4) 0.073(3) Uani 1 d . . .
H32D H 0.0959 -0.0672 0.1227 0.088 Uiso 1 calc R . .
H32E H 0.0131 -0.0987 0.0739 0.088 Uiso 1 calc R . .
H32F H 0.0693 0.0315 0.0829 0.088 Uiso 1 calc R . .
C36 C 0.5490(9) -0.0514(12) 0.1284(3) 0.056(3) Uani 1 d . . .
N40 N 0.5660(6) 0.0615(9) 0.1308(2) 0.049(2) Uani 1 d . . .
C39 C 0.7084(8) 0.0787(10) 0.1536(3) 0.054(3) Uani 1 d . . .
C391 C 0.7067(12) 0.1610(16) 0.1960(5) 0.151(9) Uani 1 d . . .
H39A H 0.6751 0.2387 0.1853 0.181 Uiso 1 calc R . .
H39B H 0.7959 0.1681 0.2115 0.181 Uiso 1 calc R . .
H39C H 0.6479 0.1290 0.2184 0.181 Uiso 1 calc R . .
C392 C 0.7878(10) 0.1272(15) 0.1146(5) 0.119(6) Uani 1 d . . .
H39D H 0.7279 0.1475 0.0870 0.142 Uiso 1 calc R . .
H39E H 0.8505 0.0675 0.1057 0.142 Uiso 1 calc R . .
H39F H 0.8358 0.1976 0.1261 0.142 Uiso 1 calc R . .
C38 C 0.7501(10) -0.0487(11) 0.1673(5) 0.093(4) Uani 1 d . . .
H38A H 0.8367 -0.0669 0.1557 0.111 Uiso 1 calc R . .
H38B H 0.7576 -0.0576 0.2021 0.111 Uiso 1 calc R . .
O37 O 0.6472(6) -0.1306(7) 0.1455(3) 0.072(2) Uani 1 d . . .
N51 N 0.4749(7) 0.3335(6) 0.1183(2) 0.044(2) Uani 1 d . . .
C52 C 0.5322(8) 0.4417(9) 0.0940(3) 0.050(2) Uani 1 d . . .
C521 C 0.4201(10) 0.4959(9) 0.0600(3) 0.062(3) Uani 1 d . . .
H52A H 0.4532 0.5659 0.0448 0.075 Uiso 1 calc R . .
H52B H 0.3460 0.5179 0.0781 0.075 Uiso 1 calc R . .
H52C H 0.3906 0.4381 0.0358 0.075 Uiso 1 calc R . .
C522 C 0.6563(9) 0.4122(10) 0.0679(3) 0.068(3) Uani 1 d . . .
H52D H 0.7248 0.3796 0.0905 0.082 Uiso 1 calc R . .
H52E H 0.6891 0.4839 0.0539 0.082 Uiso 1 calc R . .
H52F H 0.6332 0.3544 0.0430 0.082 Uiso 1 calc R . .
C53 C 0.5712(9) 0.5268(10) 0.1369(3) 0.062(3) Uani 1 d . . .
H53A H 0.6670 0.5237 0.1461 0.074 Uiso 1 calc R . .
H53B H 0.5458 0.6090 0.1291 0.074 Uiso 1 calc R . .
O54 O 0.4931(7) 0.4790(7) 0.1758(2) 0.066(2) Uani 1 d . . .
C55 C 0.4504(9) 0.3709(10) 0.1611(3) 0.052(3) Uani 1 d . . .
C56 C 0.3841(8) 0.2879(11) 0.1909(3) 0.053(3) Uani 1 d . . .
O57 O 0.3668(7) 0.3137(7) 0.2371(2) 0.066(2) Uani 1 d . . .
C58 C 0.3190(10) 0.1992(11) 0.2550(3) 0.070(3) Uani 1 d . . .
H58A H 0.2462 0.2125 0.2754 0.084 Uiso 1 calc R . .
H58B H 0.3913 0.1580 0.2738 0.084 Uiso 1 calc R . .
C59 C 0.2695(8) 0.1236(10) 0.2104(3) 0.052(3) Uani 1 d . . .
N60 N 0.3443(7) 0.1856(8) 0.1734(2) 0.046(2) Uani 1 d . . .
C591 C 0.1224(9) 0.1458(10) 0.1979(3) 0.069(3) Uani 1 d . . .
H59A H 0.1054 0.2306 0.1977 0.083 Uiso 1 calc R . .
H59B H 0.0715 0.1081 0.2215 0.083 Uiso 1 calc R . .
H59C H 0.0962 0.1130 0.1667 0.083 Uiso 1 calc R . .
C592 C 0.3039(10) -0.0050(10) 0.2159(3) 0.067(3) Uani 1 d . . .
H59D H 0.2640 -0.0369 0.2434 0.080 Uiso 1 calc R . .
H59E H 0.3998 -0.0138 0.2205 0.080 Uiso 1 calc R . .
H59F H 0.2703 -0.0477 0.1875 0.080 Uiso 1 calc R . .
Cl2 Cl 0.0164(4) 0.5459(5) 0.16511(11) 0.1092(14) Uani 1 d . . .
O21 O 0.077(2) 0.566(4) 0.2047(7) 0.410(19) Uani 1 d . . .
O22 O -0.061(3) 0.641(2) 0.1594(13) 0.368(18) Uani 1 d . . .
O23 O -0.068(2) 0.457(3) 0.1702(11) 0.343(16) Uani 1 d . . .
O24 O 0.088(3) 0.5440(18) 0.1301(8) 0.333(14) Uani 1 d . . .

loop_
_atom_site_aniso_label
_atom_site_aniso_U_11
_atom_site_aniso_U_22
_atom_site_aniso_U_33
_atom_site_aniso_U_23
_atom_site_aniso_U_13
_atom_site_aniso_U_12
Ru1 0.0382(5) 0.0468(8) 0.0371(4) 0.0010(3) 0.0015(2) 0.0042(3)
S1 0.0589(14) 0.060(2) 0.0401(11) -0.0017(10) 0.0110(9) 0.0050(12)
N21 0.046(4) 0.034(5) 0.048(4) 0.003(3) 0.003(3) 0.005(4)
C22 0.047(5) 0.065(8) 0.059(5) 0.001(5) 0.002(4) 0.018(5)
C23 0.050(6) 0.059(9) 0.100(8) 0.001(6) -0.017(5) 0.014(5)
C24 0.086(8) 0.059(9) 0.058(6) 0.012(5) -0.032(5) -0.013(6)
C25 0.065(6) 0.069(9) 0.054(5) 0.000(5) -0.010(4) -0.004(6)
C26 0.044(4) 0.050(7) 0.046(4) -0.008(4) 0.005(3) -0.005(4)
N31 0.035(4) 0.049(6) 0.049(4) -0.004(4) 0.003(3) -0.002(4)
C35 0.039(5) 0.043(8) 0.064(5) -0.003(5) 0.013(4) 0.009(5)
O34 0.075(5) 0.055(7) 0.103(6) -0.003(4) -0.006(4) 0.014(4)
C32 0.046(5) 0.045(8) 0.065(5) -0.004(5) -0.002(4) 0.000(5)
C33 0.069(8) 0.060(10) 0.162(12) 0.001(9) -0.027(7) -0.009(7)
C321 0.077(7) 0.085(10) 0.071(6) -0.018(6) 0.007(5) -0.024(6)
C322 0.041(5) 0.089(10) 0.092(7) -0.034(6) 0.017(4) -0.021(6)
C36 0.044(5) 0.065(9) 0.059(5) 0.011(5) 0.002(4) 0.023(6)
N40 0.042(4) 0.055(7) 0.048(4) 0.006(4) -0.005(3) 0.010(5)
C39 0.038(5) 0.057(8) 0.064(5) 0.001(5) -0.010(4) 0.001(5)
C391 0.061(8) 0.27(3) 0.108(10) -0.087(12) -0.046(7) 0.041(9)
C392 0.044(7) 0.156(15) 0.153(12) 0.080(11) -0.011(6) -0.043(8)
C38 0.045(6) 0.086(11) 0.140(10) 0.042(8) -0.026(6) -0.005(6)
O37 0.055(4) 0.065(6) 0.094(5) 0.020(4) -0.005(3) 0.014(4)
N51 0.048(4) 0.046(6) 0.037(3) 0.006(3) -0.002(3) 0.001(4)
C52 0.052(5) 0.051(7) 0.045(4) 0.001(4) 0.002(3) 0.004(5)
C521 0.087(7) 0.048(7) 0.050(5) 0.009(4) -0.009(4) -0.002(6)
C522 0.070(6) 0.055(9) 0.080(6) 0.010(6) 0.008(5) -0.012(6)
C53 0.053(6) 0.070(9) 0.060(5) 0.012(5) -0.010(4) -0.010(5)
O54 0.087(5) 0.063(6) 0.047(3) -0.012(3) -0.001(3) -0.014(4)
C55 0.062(6) 0.052(8) 0.040(4) -0.002(5) -0.007(4) 0.013(5)
C56 0.060(5) 0.067(8) 0.031(4) 0.003(5) 0.003(3) 0.003(6)
O57 0.086(4) 0.075(6) 0.038(3) -0.005(3) 0.007(3) -0.006(4)
C58 0.070(6) 0.098(10) 0.042(5) 0.003(5) 0.010(4) -0.007(6)
C59 0.054(5) 0.066(8) 0.038(4) -0.006(4) 0.014(3) 0.004(5)
N60 0.044(4) 0.050(6) 0.044(4) -0.005(4) 0.008(3) -0.001(4)
C591 0.059(6) 0.078(9) 0.073(6) 0.004(6) 0.029(4) -0.001(5)
C592 0.078(7) 0.073(9) 0.049(5) 0.012(5) 0.009(4) -0.008(6)
Cl2 0.106(2) 0.155(5) 0.0680(18) -0.008(2) 0.0175(16) -0.008(3)
O21 0.25(2) 0.83(6) 0.137(13) -0.12(2) -0.057(14) -0.05(3)
O22 0.41(4) 0.20(2) 0.52(5) 0.04(3) 0.19(3) 0.15(3)
O23 0.179(17) 0.36(3) 0.48(4) 0.21(3) -0.012(18) -0.082(19)
O24 0.54(4) 0.24(2) 0.257(19) -0.091(15) 0.28(2) -0.06(2)

loop_
_atom_type_symbol
_atom_type_description
_atom_type_scat_dispersion_real
_atom_type_scat_dispersion_imag
_atom_type_scat_source
C C 0.0033 0.0016 'International Tables Vol C Tables 4.2.6.8 and 6.1.1.4'
H H 0.0000 0.0000 'International Tables Vol C Tables 4.2.6.8 and 6.1.1.4'
N N 0.0061 0.0033 'International Tables Vol C Tables 4.2.6.8 and 6.1.1.4'
O O 0.0106 0.0060 'International Tables Vol C Tables 4.2.6.8 and 6.1.1.4'
Ru Ru -1.2594 0.8363 'International Tables Vol C Tables 4.2.6.8 and 6.1.1.4'
S S 0.1246 0.1234 'International Tables Vol C Tables 4.2.6.8 and 6.1.1.4'
Cl Cl 0.1484 0.1585 'International Tables Vol C Tables 4.2.6.8 and 6.1.1.4'

loop_
_geom_angle_atom_site_label_1
_geom_angle_atom_site_label_2
_geom_angle_atom_site_label_3
_geom_angle
_geom_angle_site_symmetry_1
_geom_angle_site_symmetry_3
_geom_angle_publ_flag
N21 Ru1 N40 168.8(3) . . ?
N21 Ru1 N31 95.9(3) . . ?
N40 Ru1 N31 77.9(3) . . ?
N21 Ru1 N51 88.9(3) . . ?
N40 Ru1 N51 97.8(3) . . ?
N31 Ru1 N51 174.4(2) . . ?
N21 Ru1 N60 102.9(3) . . ?
N40 Ru1 N60 87.4(3) . . ?
N31 Ru1 N60 98.9(3) . . ?
N51 Ru1 N60 77.2(3) . . ?
N21 Ru1 S1 67.95(19) . . ?
N40 Ru1 S1 102.2(2) . . ?
N31 Ru1 S1 88.15(18) . . ?
N51 Ru1 S1 96.28(18) . . ?
N60 Ru1 S1 169.2(2) . . ?
C26 S1 Ru1 79.9(3) . . ?
C22 N21 C26 119.7(7) . . ?
C22 N21 Ru1 137.0(5) . . ?
C26 N21 Ru1 103.2(5) . . ?
N21 C22 C23 121.5(9) . . ?
C24 C23 C22 119.5(10) . . ?
C23 C24 C25 120.1(8) . . ?
C24 C25 C26 118.0(8) . . ?
N21 C26 C25 121.2(8) . . ?
N21 C26 S1 108.9(6) . . ?
C25 C26 S1 129.9(7) . . ?
C35 N31 C32 105.2(8) . . ?
C35 N31 Ru1 114.8(6) . . ?
C32 N31 Ru1 139.9(6) . . ?
N31 C35 O34 122.9(8) . . ?
N31 C35 C36 115.1(10) . . ?
O34 C35 C36 122.0(9) . . ?
C35 O34 C33 100.2(8) . . ?
C322 C32 N31 111.6(7) . . ?
C322 C32 C33 112.4(9) . . ?
N31 C32 C33 101.7(7) . . ?
C322 C32 C321 111.1(8) . . ?
N31 C32 C321 108.6(7) . . ?
C33 C32 C321 111.1(9) . . ?
O34 C33 C32 109.6(9) . . ?
N40 C36 O37 122.0(9) . . ?
N40 C36 C35 118.6(8) . . ?
O37 C36 C35 119.5(10) . . ?
C36 N40 C39 105.3(8) . . ?
C36 N40 Ru1 113.6(6) . . ?
C39 N40 Ru1 141.0(7) . . ?
C392 C39 C391 113.2(12) . . ?
C392 C39 N40 106.1(7) . . ?
C391 C39 N40 109.5(7) . . ?
C392 C39 C38 111.7(10) . . ?
C391 C39 C38 113.2(11) . . ?
N40 C39 C38 102.3(8) . . ?
O37 C38 C39 108.0(7) . . ?
C36 O37 C38 101.5(8) . . ?
C55 N51 C52 105.1(7) . . ?
C55 N51 Ru1 114.4(6) . . ?
C52 N51 Ru1 139.7(5) . . ?
N51 C52 C522 113.1(8) . . ?
N51 C52 C521 107.8(7) . . ?
C522 C52 C521 112.0(7) . . ?
N51 C52 C53 102.8(6) . . ?
C522 C52 C53 109.7(7) . . ?
C521 C52 C53 111.0(8) . . ?
O54 C53 C52 103.3(7) . . ?
C55 O54 C53 105.9(7) . . ?
N51 C55 O54 119.4(8) . . ?
N51 C55 C56 116.8(9) . . ?
O54 C55 C56 123.7(8) . . ?
N60 C56 O57 119.4(8) . . ?
N60 C56 C55 119.6(7) . . ?
O57 C56 C55 121.0(9) . . ?
C56 O57 C58 102.2(7) . . ?
O57 C58 C59 107.0(7) . . ?
C592 C59 N60 113.2(7) . . ?
C592 C59 C591 113.5(9) . . ?
N60 C59 C591 107.5(7) . . ?
C592 C59 C58 112.9(8) . . ?
N60 C59 C58 99.0(8) . . ?
C591 C59 C58 109.7(8) . . ?
C56 N60 C59 107.8(7) . . ?
C56 N60 Ru1 111.9(5) . . ?
C59 N60 Ru1 140.3(6) . . ?
O21 Cl2 O24 115.4(19) . . ?
O21 Cl2 O22 102(2) . . ?
O24 Cl2 O22 106.7(17) . . ?
O21 Cl2 O23 108(2) . . ?
O24 Cl2 O23 118.6(18) . . ?
O22 Cl2 O23 104.2(19) . . ?

loop_
_geom_bond_atom_site_label_1
_geom_bond_atom_site_label_2
_geom_bond_distance
_geom_bond_site_symmetry_2
_geom_bond_publ_flag
Ru1 N21 2.068(6) . ?
Ru1 N40 2.101(7) . ?
Ru1 N31 2.109(8) . ?
Ru1 N51 2.112(7) . ?
Ru1 N60 2.159(7) . ?
Ru1 S1 2.428(4) . ?
S1 C26 1.736(8) . ?
N21 C22 1.342(10) . ?
N21 C26 1.362(10) . ?
C22 C23 1.385(13) . ?
C23 C24 1.369(16) . ?
C24 C25 1.397(14) . ?
C25 C26 1.399(11) . ?
N31 C35 1.283(12) . ?
N31 C32 1.520(11) . ?
C35 O34 1.372(14) . ?
C35 C36 1.494(13) . ?
O34 C33 1.473(12) . ?
C32 C322 1.498(12) . ?
C32 C33 1.524(16) . ?
C32 C321 1.528(13) . ?
C36 N40 1.270(12) . ?
C36 O37 1.374(11) . ?
N40 C39 1.519(10) . ?
C39 C392 1.497(14) . ?
C39 C391 1.497(15) . ?
C39 C38 1.520(15) . ?
C38 O37 1.467(13) . ?
N51 C55 1.304(10) . ?
N51 C52 1.518(11) . ?
C52 C522 1.523(12) . ?
C52 C521 1.528(12) . ?
C52 C53 1.549(13) . ?
C53 O54 1.485(11) . ?
O54 C55 1.331(11) . ?
C55 C56 1.440(13) . ?
C56 N60 1.288(12) . ?
C56 O57 1.344(10) . ?
O57 C58 1.465(12) . ?
C58 C59 1.546(13) . ?
C59 C592 1.479(14) . ?
C59 N60 1.492(11) . ?
C59 C591 1.500(12) . ?
Cl2 O21 1.232(15) . ?
Cl2 O24 1.255(15) . ?
Cl2 O22 1.31(2) . ?
Cl2 O23 1.32(2) . ?
